data_1556793
loop_
_publ_author_name
'Aaker\"oy, Christer B'
'Spartz, Christine L.'
'Dembowski, Sean'
'Dwyre, Savannah'
'Desper, John'

_publ_section_title
;
 A systematic structural study of halogen bonding versus hydrogen bonding
 within competitive supramolecular systems.
;
_journal_issue 'Pt 5'
_journal_name_full IUCrJ
_journal_page_first 498
_journal_page_last 510
_journal_paper_doi 10.1107/S2052252515010854
_journal_volume 2
_journal_year 2015
_chemical_formula_moiety
;
(C7 H F4 I O2) (C8 H12 N2)
;
_chemical_formula_sum 'C15 H13 F4 I N2 O2'
_chemical_formula_weight 456.17
_chemical_name_systematic
;
SD-1--8-1--7 4-I---F4-PhCOOH, 2,3,5,6-Me4-pyrazine
;
_space_group_IT_number 33
_space_group_name_Hall 'P 2c -2n'
_space_group_name_H-M_alt 'P n a 21'
_symmetry_cell_setting orthorhombic
_symmetry_space_group_name_H-M 'P n a 21'
_atom_sites_solution_hydrogens geom
_atom_sites_solution_primary direct
_atom_sites_solution_secondary difmap
_audit_creation_method SHELXL-97
_cell_angle_alpha 90.00
_cell_angle_beta 90.00
_cell_angle_gamma 90.00
_cell_formula_units_Z 4
_cell_length_a 17.5616(10)
_cell_length_b 14.8078(9)
_cell_length_c 6.1199(3)
_cell_measurement_reflns_used 5785
_cell_measurement_temperature 120(2)
_cell_measurement_theta_max 32.48
_cell_measurement_theta_min 2.75
_cell_volume 1591.47(15)
_computing_cell_refinement 'Bruker SAINT'
_computing_data_collection 'Bruker APEX2'
_computing_data_reduction 'Bruker SAINT'
_computing_molecular_graphics 'Bruker SHELXTL'
_computing_publication_material 'Bruker SHELXTL'
_computing_structure_refinement 'SHELXL-97 (Sheldrick, 2008)'
_computing_structure_solution 'SHELXS-97 (Sheldrick, 2008)'
_diffrn_ambient_temperature 120(2)
_diffrn_measured_fraction_theta_full 0.999
_diffrn_measured_fraction_theta_max 0.938
_diffrn_measurement_device_type 'Bruker APEX-II CCD'
_diffrn_measurement_method '\f and \w scans'
_diffrn_radiation_monochromator graphite
_diffrn_radiation_source 'fine-focus sealed tube'
_diffrn_radiation_type MoK\a
_diffrn_radiation_wavelength 0.71073
_diffrn_reflns_av_R_equivalents 0.0397
_diffrn_reflns_av_sigmaI/netI 0.0507
_diffrn_reflns_limit_h_max 25
_diffrn_reflns_limit_h_min -24
_diffrn_reflns_limit_k_max 21
_diffrn_reflns_limit_k_min -22
_diffrn_reflns_limit_l_max 9
_diffrn_reflns_limit_l_min -5
_diffrn_reflns_number 12591
_diffrn_reflns_theta_full 30.00
_diffrn_reflns_theta_max 32.54
_diffrn_reflns_theta_min 1.80
_exptl_absorpt_coefficient_mu 2.066
_exptl_absorpt_correction_T_max 0.8200
_exptl_absorpt_correction_T_min 0.5073
_exptl_absorpt_correction_type multi-scan
_exptl_absorpt_process_details SADABS
_exptl_crystal_colour colourless
_exptl_crystal_density_diffrn 1.904
_exptl_crystal_density_method 'not measured'
_exptl_crystal_description plate
_exptl_crystal_F_000 888
_exptl_crystal_size_max 0.38
_exptl_crystal_size_mid 0.20
_exptl_crystal_size_min 0.10
_refine_diff_density_max 3.160
_refine_diff_density_min -2.338
_refine_diff_density_rms 0.193
_refine_ls_abs_structure_details 'Flack H D (1983), Acta Cryst. A39, 876-881'
_refine_ls_abs_structure_Flack -0.06(3)
_refine_ls_extinction_method none
_refine_ls_goodness_of_fit_ref 1.066
_refine_ls_hydrogen_treatment constr
_refine_ls_matrix_type full
_refine_ls_number_parameters 221
_refine_ls_number_reflns 4502
_refine_ls_number_restraints 1
_refine_ls_restrained_S_all 1.066
_refine_ls_R_factor_all 0.0727
_refine_ls_R_factor_gt 0.0508
_refine_ls_shift/su_max 0.000
_refine_ls_shift/su_mean 0.000
_refine_ls_structure_factor_coef Fsqd
_refine_ls_weighting_details 'calc w=1/[\s^2^(Fo^2^)+(0.0950P)^2^+0.0000P] where P=(Fo^2^+2Fc^2^)/3'
_refine_ls_weighting_scheme calc
_refine_ls_wR_factor_gt 0.1326
_refine_ls_wR_factor_ref 0.1539
_reflns_number_gt 3352
_reflns_number_total 4502
_reflns_threshold_expression >2sigma(I)
_cod_data_source_file lc5065.cif
_cod_data_source_block IF4CO13
_cod_depositor_comments
;
The following automatic conversions were performed:

data item '_symmetry_cell_setting' value 'Orthorhombic' was changed
to 'orthorhombic' in accordance with the
/home/saulius/struct/COD-crude-data/automatic-downloads/DataCite-retrospective/IUCr/depositions/lib/dictionaries/cif_core.dic
dictionary named 'cif_core.dic' version 2.4.2 last updated on
2011-04-26.

Automatic conversion script
Id: cif_fix_values 7556 2019-12-06 15:28:31Z antanas 
;
_cod_original_sg_symbol_H-M Pna2(1)
_cod_database_code 1556793
_publcif_datablock.id {4f808487-ff30-4378-a210-ce876e62ed1f}

loop_
_symmetry_equiv_pos_as_xyz
'x, y, z'
'-x, -y, z+1/2'
'x+1/2, -y+1/2, z'
'-x+1/2, y+1/2, z+1/2'

loop_
_atom_site_label
_atom_site_type_symbol
_atom_site_fract_x
_atom_site_fract_y
_atom_site_fract_z
_atom_site_U_iso_or_equiv
_atom_site_adp_type
_atom_site_occupancy
_atom_site_symmetry_multiplicity
_atom_site_calc_flag
_atom_site_refinement_flags
I1 I -0.014819(17) 0.25687(2) -0.37970(17) 0.03077(12) Uani 1 1 d .
C11 C 0.1458(3) 0.3565(4) 0.2293(9) 0.0268(10) Uani 1 1 d .
C17 C 0.2009(2) 0.3857(4) 0.4158(9) 0.0261(11) Uani 1 1 d .
O11 O 0.18993(19) 0.3452(3) 0.5886(7) 0.0356(9) Uani 1 1 d .
H11 H 0.2284 0.3505 0.6692 0.043 Uiso 1 1 calc R
O12 O 0.2450(2) 0.4470(3) 0.3750(7) 0.0345(9) Uani 1 1 d .
C12 C 0.1102(3) 0.4171(3) 0.0956(10) 0.0283(11) Uani 1 1 d .
F12 F 0.11947(15) 0.50572(17) 0.1205(7) 0.0319(6) Uani 1 1 d .
C13 C 0.0618(3) 0.3895(4) -0.0732(9) 0.0308(11) Uani 1 1 d .
F13 F 0.02929(19) 0.4525(2) -0.2000(6) 0.0386(8) Uani 1 1 d .
C14 C 0.0495(3) 0.2988(4) -0.1124(9) 0.0297(11) Uani 1 1 d .
C15 C 0.0850(4) 0.2379(4) 0.0235(11) 0.0298(12) Uani 1 1 d .
F15 F 0.0750(2) 0.1488(2) -0.0068(6) 0.0386(8) Uani 1 1 d .
C16 C 0.1312(3) 0.2657(4) 0.1872(11) 0.0274(11) Uani 1 1 d .
F16 F 0.1664(2) 0.2016(2) 0.3089(6) 0.0388(8) Uani 1 1 d .
N21 N 0.2961(2) 0.3306(3) 0.8706(7) 0.0261(9) Uani 1 1 d .
C22 C 0.3059(4) 0.2457(3) 0.9356(10) 0.0262(11) Uani 1 1 d .
C23 C 0.3564(3) 0.2237(3) 1.1052(14) 0.0287(11) Uani 1 1 d .
N24 N 0.3948(3) 0.2901(3) 1.2016(8) 0.0286(9) Uani 1 1 d .
C25 C 0.3864(3) 0.3749(3) 1.1362(12) 0.0258(9) Uani 1 1 d .
C26 C 0.3363(3) 0.3964(4) 0.9656(9) 0.0270(10) Uani 1 1 d .
C32 C 0.2621(3) 0.1716(4) 0.8174(12) 0.0348(13) Uani 1 1 d .
H32A H 0.2268 0.1989 0.7125 0.052 Uiso 1 1 calc R
H32B H 0.2333 0.1359 0.9240 0.052 Uiso 1 1 calc R
H32C H 0.2979 0.1323 0.7398 0.052 Uiso 1 1 calc R
C33 C 0.3692(3) 0.1286(4) 1.1714(10) 0.0344(14) Uani 1 1 d .
H33A H 0.4065 0.1266 1.2902 0.052 Uiso 1 1 calc R
H33B H 0.3884 0.0942 1.0463 0.052 Uiso 1 1 calc R
H33C H 0.3210 0.1022 1.2214 0.052 Uiso 1 1 calc R
C35 C 0.4293(3) 0.4476(4) 1.2547(11) 0.0364(13) Uani 1 1 d .
H35A H 0.4675 0.4200 1.3506 0.055 Uiso 1 1 calc R
H35B H 0.3938 0.4835 1.3425 0.055 Uiso 1 1 calc R
H35C H 0.4548 0.4868 1.1483 0.055 Uiso 1 1 calc R
C36 C 0.3251(3) 0.4907(4) 0.8880(9) 0.0318(11) Uani 1 1 d .
H36A H 0.2915 0.4906 0.7600 0.048 Uiso 1 1 calc R
H36B H 0.3744 0.5169 0.8483 0.048 Uiso 1 1 calc R
H36C H 0.3018 0.5267 1.0047 0.048 Uiso 1 1 calc R

loop_
_atom_site_aniso_label
_atom_site_aniso_U_11
_atom_site_aniso_U_22
_atom_site_aniso_U_33
_atom_site_aniso_U_23
_atom_site_aniso_U_13
_atom_site_aniso_U_12
I1 0.02517(17) 0.0469(2) 0.02022(17) -0.0033(3) 0.0003(2) -0.00504(11)
C11 0.024(2) 0.034(3) 0.022(2) 0.001(2) 0.0020(19) 0.000(2)
C17 0.0145(18) 0.035(3) 0.029(3) -0.011(2) 0.0083(19) -0.0005(18)
O11 0.0290(16) 0.046(2) 0.032(3) 0.006(2) -0.0066(18) -0.0051(14)
O12 0.0345(18) 0.041(2) 0.028(2) 0.0006(19) -0.0028(17) -0.0043(18)
C12 0.029(2) 0.035(2) 0.021(3) 0.005(2) -0.002(2) -0.0023(17)
F12 0.0377(13) 0.0283(13) 0.0296(14) 0.006(2) -0.0056(19) -0.0023(10)
C13 0.031(3) 0.037(3) 0.025(2) 0.000(2) 0.003(2) -0.001(2)
F13 0.0463(18) 0.0364(19) 0.0330(19) 0.0052(16) -0.0154(16) -0.0010(15)
C14 0.029(2) 0.043(3) 0.018(2) -0.005(2) -0.002(2) -0.005(2)
C15 0.031(3) 0.033(3) 0.025(3) -0.001(2) 0.002(2) -0.001(2)
F15 0.0462(18) 0.0354(17) 0.0343(18) -0.0020(16) -0.0019(16) -0.0019(16)
C16 0.027(3) 0.030(3) 0.025(3) 0.004(2) 0.004(2) 0.003(2)
F16 0.0470(19) 0.0368(19) 0.0325(18) 0.0056(16) -0.0097(17) 0.0058(16)
N21 0.030(2) 0.030(2) 0.0189(18) 0.0019(18) 0.0027(18) 0.0027(18)
C22 0.027(3) 0.033(3) 0.018(2) -0.0024(19) 0.002(2) 0.0015(18)
C23 0.028(2) 0.035(2) 0.023(3) 0.012(3) -0.006(3) -0.0002(18)
N24 0.032(2) 0.030(2) 0.024(2) 0.0004(19) -0.0034(18) 0.0035(19)
C25 0.0246(18) 0.030(2) 0.023(2) 0.001(3) -0.005(2) -0.0007(16)
C26 0.025(2) 0.036(3) 0.020(2) 0.000(2) 0.0038(19) -0.002(2)
C32 0.034(3) 0.034(3) 0.035(3) -0.006(3) -0.005(2) -0.002(2)
C33 0.035(3) 0.036(3) 0.033(3) 0.006(2) -0.006(2) 0.003(2)
C35 0.039(3) 0.039(3) 0.032(3) -0.003(3) -0.008(3) -0.005(2)
C36 0.037(3) 0.030(3) 0.028(3) 0.003(2) -0.002(2) 0.004(2)

loop_
_atom_type_symbol
_atom_type_description
_atom_type_scat_dispersion_real
_atom_type_scat_dispersion_imag
_atom_type_scat_source
C C 0.0033 0.0016 'International Tables Vol C Tables 4.2.6.8 and 6.1.1.4'
H H 0.0000 0.0000 'International Tables Vol C Tables 4.2.6.8 and 6.1.1.4'
N N 0.0061 0.0033 'International Tables Vol C Tables 4.2.6.8 and 6.1.1.4'
O O 0.0106 0.0060 'International Tables Vol C Tables 4.2.6.8 and 6.1.1.4'
F F 0.0171 0.0103 'International Tables Vol C Tables 4.2.6.8 and 6.1.1.4'
I I -0.4742 1.8119 'International Tables Vol C Tables 4.2.6.8 and 6.1.1.4'

loop_
_geom_angle_atom_site_label_1
_geom_angle_atom_site_label_2
_geom_angle_atom_site_label_3
_geom_angle
C12 C11 C16 116.1(5)
C12 C11 C17 122.7(5)
C16 C11 C17 121.2(5)
O12 C17 O11 129.6(5)
O12 C17 C11 116.9(5)
O11 C17 C11 113.4(4)
C17 O11 H11 109.5
F12 C12 C11 121.5(5)
F12 C12 C13 116.6(5)
C11 C12 C13 121.8(5)
F13 C13 C14 120.6(5)
F13 C13 C12 118.8(5)
C14 C13 C12 120.5(5)
C15 C14 C13 117.5(5)
C15 C14 I1 121.6(4)
C13 C14 I1 120.8(4)
F15 C15 C16 118.7(5)
F15 C15 C14 120.1(6)
C16 C15 C14 121.2(5)
C15 C16 F16 117.8(5)
C15 C16 C11 122.8(5)
F16 C16 C11 119.4(6)
C22 N21 C26 119.4(5)
N21 C22 C23 121.5(5)
N21 C22 C32 118.3(5)
C23 C22 C32 120.2(5)
N24 C23 C22 118.4(5)
N24 C23 C33 120.3(6)
C22 C23 C33 121.2(5)
C25 N24 C23 120.7(5)
N24 C25 C26 120.6(5)
N24 C25 C35 118.5(5)
C26 C25 C35 120.9(5)
N21 C26 C25 119.4(5)
N21 C26 C36 118.4(5)
C25 C26 C36 122.2(5)
C22 C32 H32A 109.5
C22 C32 H32B 109.5
H32A C32 H32B 109.5
C22 C32 H32C 109.5
H32A C32 H32C 109.5
H32B C32 H32C 109.5
C23 C33 H33A 109.5
C23 C33 H33B 109.5
H33A C33 H33B 109.5
C23 C33 H33C 109.5
H33A C33 H33C 109.5
H33B C33 H33C 109.5
C25 C35 H35A 109.5
C25 C35 H35B 109.5
H35A C35 H35B 109.5
C25 C35 H35C 109.5
H35A C35 H35C 109.5
H35B C35 H35C 109.5
C26 C36 H36A 109.5
C26 C36 H36B 109.5
H36A C36 H36B 109.5
C26 C36 H36C 109.5
H36A C36 H36C 109.5
H36B C36 H36C 109.5

loop_
_geom_bond_atom_site_label_1
_geom_bond_atom_site_label_2
_geom_bond_distance
I1 C14 2.083(5)
C11 C12 1.367(8)
C11 C16 1.391(8)
C11 C17 1.558(7)
C17 O12 1.220(6)
C17 O11 1.231(7)
O11 H11 0.8400
C12 F12 1.331(6)
C12 C13 1.398(8)
C13 F13 1.342(7)
C13 C14 1.380(8)
C14 C15 1.377(9)
C15 F15 1.343(6)
C15 C16 1.353(9)
C16 F16 1.356(7)
N21 C22 1.330(7)
N21 C26 1.335(7)
C22 C23 1.404(10)
C22 C32 1.523(8)
C23 N24 1.330(8)
C23 C33 1.482(8)
N24 C25 1.327(7)
C25 C26 1.402(8)
C25 C35 1.501(8)
C26 C36 1.488(8)
C32 H32A 0.9800
C32 H32B 0.9800
C32 H32C 0.9800
C33 H33A 0.9800
C33 H33B 0.9800
C33 H33C 0.9800
C35 H35A 0.9800
C35 H35B 0.9800
C35 H35C 0.9800
C36 H36A 0.9800
C36 H36B 0.9800
C36 H36C 0.9800

loop_
_geom_hbond_atom_site_label_D
_geom_hbond_atom_site_label_H
_geom_hbond_atom_site_label_A
_geom_hbond_distance_DH
_geom_hbond_distance_HA
_geom_hbond_distance_DA
_geom_hbond_angle_DHA
O11 H11 N21 0.84 1.74 2.550(6) 162.0

loop_
_geom_torsion_atom_site_label_1
_geom_torsion_atom_site_label_2
_geom_torsion_atom_site_label_3
_geom_torsion_atom_site_label_4
_geom_torsion
C12 C11 C17 O12 -41.2(7)
C16 C11 C17 O12 137.6(6)
C12 C11 C17 O11 135.2(5)
C16 C11 C17 O11 -45.9(7)
C16 C11 C12 F12 179.7(5)
C17 C11 C12 F12 -1.4(8)
C16 C11 C12 C13 0.1(8)
C17 C11 C12 C13 179.0(5)
F12 C12 C13 F13 1.1(8)
C11 C12 C13 F13 -179.3(5)
F12 C12 C13 C14 179.3(5)
C11 C12 C13 C14 -1.0(9)
F13 C13 C14 C15 179.6(5)
C12 C13 C14 C15 1.4(9)
F13 C13 C14 I1 3.5(8)
C12 C13 C14 I1 -174.7(4)
C13 C14 C15 F15 179.9(5)
I1 C14 C15 F15 -4.0(8)
C13 C14 C15 C16 -0.9(9)
I1 C14 C15 C16 175.2(5)
F15 C15 C16 F16 1.6(9)
C14 C15 C16 F16 -177.6(6)
F15 C15 C16 C11 179.2(5)
C14 C15 C16 C11 0.0(10)
C12 C11 C16 C15 0.5(9)
C17 C11 C16 C15 -178.4(5)
C12 C11 C16 F16 178.0(5)
C17 C11 C16 F16 -0.9(8)
C26 N21 C22 C23 1.3(9)
C26 N21 C22 C32 -177.2(5)
N21 C22 C23 N24 0.2(10)
C32 C22 C23 N24 178.7(6)
N21 C22 C23 C33 -177.7(6)
C32 C22 C23 C33 0.8(10)
C22 C23 N24 C25 -1.2(9)
C33 C23 N24 C25 176.8(6)
C23 N24 C25 C26 0.7(9)
C23 N24 C25 C35 178.3(6)
C22 N21 C26 C25 -1.8(8)
C22 N21 C26 C36 179.2(5)
N24 C25 C26 N21 0.9(8)
C35 C25 C26 N21 -176.8(5)
N24 C25 C26 C36 179.8(5)
C35 C25 C26 C36 2.2(9)
